data_4339675
loop_
_publ_author_name
'Ainscough, Eric W.'
'Brodie, Andrew M.'
'Derwahl, Andreas'
'Kirk, Steve'
'Otter, Carl A.'

_publ_section_title
;
 Conformationally rigid chelate rings in metal complexes of
 pyridyloxy-substituted 2,2'-dioxybiphenyl-cyclotetra- and
 cyclotriphosphazene platforms.
;
_journal_issue 23
_journal_name_full 'Inorganic chemistry'
_journal_page_first 9841
_journal_page_last 9852
_journal_paper_doi 10.1021/ic701241v
_journal_volume 46
_journal_year 2007
_chemical_formula_sum 'C48 H40 Cl4 Cu2 N8 O8 P4'
_chemical_formula_weight 1249.64
_chemical_name_systematic
; 
 ? 
;
_space_group_IT_number 88
_symmetry_cell_setting tetragonal
_symmetry_space_group_name_Hall '-I 4ad'
_symmetry_space_group_name_H-M 'I 41/a :2'
_atom_sites_solution_hydrogens geom
_atom_sites_solution_primary direct
_atom_sites_solution_secondary difmap
_audit_creation_method SHELXL-97
_cell_angle_alpha 90.00
_cell_angle_beta 90.00
_cell_angle_gamma 90.00
_cell_formula_units_Z 8
_cell_length_a 23.6564(3)
_cell_length_b 23.6564(3)
_cell_length_c 24.3070(7)
_cell_measurement_temperature 273(2)
_cell_volume 13602.8(5)
_computing_structure_refinement 'SHELXL-97 (Sheldrick, 1997)'
_computing_structure_solution 'SHELXS-97 (Sheldrick, 1990)'
_diffrn_ambient_temperature 273(2)
_diffrn_measured_fraction_theta_full 0.999
_diffrn_measured_fraction_theta_max 0.999
_diffrn_measurement_device_type 'CCD Area detector'
_diffrn_measurement_method 'phi and omega scans'
_diffrn_radiation_monochromator graphite
_diffrn_radiation_source 'fine-focus sealed tube'
_diffrn_radiation_type MoK\a
_diffrn_radiation_wavelength 0.71073
_diffrn_reflns_av_R_equivalents 0.0358
_diffrn_reflns_av_sigmaI/netI 0.0153
_diffrn_reflns_limit_h_max 28
_diffrn_reflns_limit_h_min -28
_diffrn_reflns_limit_k_max 28
_diffrn_reflns_limit_k_min -28
_diffrn_reflns_limit_l_max 29
_diffrn_reflns_limit_l_min -29
_diffrn_reflns_number 80874
_diffrn_reflns_theta_full 25.35
_diffrn_reflns_theta_max 25.35
_diffrn_reflns_theta_min 2.96
_exptl_absorpt_coefficient_mu 0.924
_exptl_absorpt_correction_T_max 1
_exptl_absorpt_correction_T_min 0.800739
_exptl_absorpt_correction_type multi-scan
_exptl_absorpt_process_details 'Acta Cryst., 1995, A51, 33'
_exptl_crystal_colour green
_exptl_crystal_density_diffrn 1.220
_exptl_crystal_density_method 'not measured'
_exptl_crystal_description prism
_exptl_crystal_F_000 5072
_exptl_crystal_size_max 0.420
_exptl_crystal_size_mid 0.260
_exptl_crystal_size_min 0.180
_refine_diff_density_max 1.297
_refine_diff_density_min -0.321
_refine_diff_density_rms 0.111
_refine_ls_extinction_method none
_refine_ls_goodness_of_fit_ref 1.116
_refine_ls_hydrogen_treatment constr
_refine_ls_matrix_type full
_refine_ls_number_parameters 388
_refine_ls_number_reflns 6214
_refine_ls_number_restraints 26
_refine_ls_restrained_S_all 1.116
_refine_ls_R_factor_all 0.0566
_refine_ls_R_factor_gt 0.0510
_refine_ls_shift/su_max 0.079
_refine_ls_shift/su_mean 0.002
_refine_ls_structure_factor_coef Fsqd
_refine_ls_weighting_details 'calc w=1/[\s^2^(Fo^2^)+(0.0954P)^2^+39.5725P] where P=(Fo^2^+2Fc^2^)/3'
_refine_ls_weighting_scheme calc
_refine_ls_wR_factor_gt 0.1608
_refine_ls_wR_factor_ref 0.1655
_reflns_number_gt 5289
_reflns_number_total 6214
_reflns_threshold_expression >2sigma(I)
_cod_data_source_file ic701241v-file002.cif
_cod_data_source_block c552
_cod_original_sg_symbol_H-M I4(1)/a
_cod_database_code 4339675

loop_
_symmetry_equiv_pos_as_xyz
'x, y, z'
'-x+1/2, -y, z+1/2'
'-y+3/4, x+1/4, z+1/4'
'y+3/4, -x+3/4, z+3/4'
'x+1/2, y+1/2, z+1/2'
'-x+1, -y+1/2, z+1'
'-y+5/4, x+3/4, z+3/4'
'y+5/4, -x+5/4, z+5/4'
'-x, -y, -z'
'x-1/2, y, -z-1/2'
'y-3/4, -x-1/4, -z-1/4'
'-y-3/4, x-3/4, -z-3/4'
'-x+1/2, -y+1/2, -z+1/2'
'x, y+1/2, -z'
'y-1/4, -x+1/4, -z+1/4'
'-y-1/4, x-1/4, -z-1/4'

loop_
_atom_site_label
_atom_site_type_symbol
_atom_site_fract_x
_atom_site_fract_y
_atom_site_fract_z
_atom_site_U_iso_or_equiv
_atom_site_adp_type
_atom_site_occupancy
_atom_site_symmetry_multiplicity
_atom_site_calc_flag
_atom_site_refinement_flags
_atom_site_disorder_assembly
_atom_site_disorder_group
Cu1 Cu 0.800562(18) 0.417804(18) 0.08693(2) 0.03818(17) Uani 1 1 d . . .
P2 P 0.97837(3) 0.57868(3) 0.03593(3) 0.0230(2) Uani 1 1 d D . .
P1 P 0.93879(3) 0.46299(3) 0.04322(3) 0.0252(2) Uani 1 1 d . . .
Cl2 Cl 0.79724(4) 0.32846(4) 0.11312(4) 0.0390(2) Uani 1 1 d . . .
Cl1 Cl 0.74128(4) 0.48941(4) 0.07766(5) 0.0558(3) Uani 1 1 d . . .
O4 O 0.92288(9) 0.61000(8) 0.01636(9) 0.0261(5) Uani 1 1 d . A .
O1 O 0.92165(9) 0.42703(9) 0.09645(10) 0.0295(5) Uani 1 1 d . A .
O2 O 0.87873(9) 0.47269(9) 0.01306(10) 0.0314(5) Uani 1 1 d . A .
N1 N 0.95906(12) 0.52186(11) 0.06311(12) 0.0304(6) Uani 1 1 d . A .
N2 N 1.02499(11) 0.57916(11) -0.00939(11) 0.0270(6) Uani 1 1 d . . .
C11 C 0.90080(14) 0.45056(13) 0.14464(15) 0.0315(7) Uani 1 1 d . . .
C41 C 0.92622(12) 0.66738(12) 0.00088(14) 0.0263(7) Uani 1 1 d . . .
C46 C 0.92981(16) 0.70819(15) 0.04135(16) 0.0384(8) Uani 1 1 d D A .
C42 C 0.92225(13) 0.67964(14) -0.05404(15) 0.0309(7) Uani 1 1 d . A .
H42 H 0.9207 0.6509 -0.0801 0.037 Uiso 1 1 calc R . .
C12 C 0.93707(16) 0.46961(15) 0.18438(16) 0.0377(8) Uani 1 1 d . A .
H12 H 0.9758 0.4709 0.1781 0.045 Uiso 1 1 calc R . .
N11 N 0.84502(13) 0.44817(13) 0.14997(14) 0.0383(7) Uani 1 1 d . A .
N21 N 0.81366(13) 0.40185(14) 0.00687(14) 0.0430(8) Uani 1 1 d . A .
C43 C 0.92067(15) 0.73601(15) -0.06996(18) 0.0400(9) Uani 1 1 d . . .
H43 H 0.9175 0.7453 -0.1070 0.048 Uiso 1 1 calc R A .
C23 C 0.84047(17) 0.38347(16) -0.10343(17) 0.0431(9) Uani 1 1 d . . .
C22 C 0.86830(15) 0.42417(15) -0.07301(16) 0.0361(8) Uani 1 1 d . A .
H22 H 0.8965 0.4462 -0.0889 0.043 Uiso 1 1 calc R . .
C21 C 0.85348(14) 0.43147(14) -0.01863(16) 0.0340(8) Uani 1 1 d . . .
C44 C 0.92376(15) 0.77795(14) -0.03136(19) 0.0439(10) Uani 1 1 d . A .
H44 H 0.9226 0.8156 -0.0424 0.053 Uiso 1 1 calc R . .
C45 C 0.92848(18) 0.76508(15) 0.0232(2) 0.0495(11) Uani 1 1 d . . .
H45 H 0.9309 0.7941 0.0489 0.059 Uiso 1 1 calc R A .
C26 C 0.8554(2) 0.37407(19) -0.16269(18) 0.0525(11) Uani 1 1 d . . .
H26A H 0.8487 0.4082 -0.1831 0.063 Uiso 1 1 calc R . .
H26B H 0.8324 0.3442 -0.1774 0.063 Uiso 1 1 calc R . .
H26C H 0.8946 0.3638 -0.1655 0.063 Uiso 1 1 calc R . .
C15 C 0.82347(17) 0.46599(19) 0.19830(19) 0.0501(11) Uani 1 1 d . . .
H15 H 0.7844 0.4658 0.2029 0.060 Uiso 1 1 calc R A .
C14 C 0.85640(19) 0.48420(19) 0.24050(18) 0.0522(11) Uani 1 1 d . A .
H14 H 0.8399 0.4949 0.2736 0.063 Uiso 1 1 calc R . .
C24 C 0.7987(2) 0.3523(2) -0.0771(2) 0.0550(11) Uani 1 1 d . A .
H24 H 0.7789 0.3247 -0.0964 0.066 Uiso 1 1 calc R . .
C13 C 0.91463(18) 0.48691(19) 0.23417(17) 0.0478(10) Uani 1 1 d . . .
C25 C 0.78686(19) 0.3620(2) -0.0228(2) 0.0561(11) Uani 1 1 d . . .
H25 H 0.7592 0.3402 -0.0058 0.067 Uiso 1 1 calc R A .
C16 C 0.9524(2) 0.5069(3) 0.2806(2) 0.0726(15) Uani 1 1 d . A .
H16A H 0.9619 0.4754 0.3038 0.087 Uiso 1 1 calc R . .
H16B H 0.9328 0.5349 0.3019 0.087 Uiso 1 1 calc R . .
H16C H 0.9863 0.5230 0.2657 0.087 Uiso 1 1 calc R . .
C31A C 0.9731(5) 0.6509(5) 0.1183(5) 0.044(2) Uani 0.606(10) 1 d PD A 1
C32A C 0.9809(5) 0.6395(5) 0.1736(5) 0.061(3) Uani 0.606(10) 1 d PD A 1
H32A H 1.0025 0.6087 0.1848 0.073 Uiso 0.606(10) 1 calc PR A 1
C33A C 0.9558(6) 0.6753(5) 0.2123(4) 0.080(4) Uani 0.606(10) 1 d PD A 1
H33A H 0.9605 0.6684 0.2497 0.096 Uiso 0.606(10) 1 calc PR A 1
C34A C 0.9239(6) 0.7210(5) 0.1950(4) 0.085(4) Uani 0.606(10) 1 d PD A 1
H34A H 0.9066 0.7442 0.2208 0.102 Uiso 0.606(10) 1 calc PR A 1
C35A C 0.9178(5) 0.7324(4) 0.1392(4) 0.066(3) Uani 0.606(10) 1 d PD A 1
H35A H 0.8977 0.7642 0.1280 0.079 Uiso 0.606(10) 1 calc PR A 1
C36A C 0.9414(5) 0.6967(5) 0.0998(3) 0.043(3) Uani 0.606(10) 1 d PD A 1
O3A O 1.0053(6) 0.6174(17) 0.0827(14) 0.029(3) Uani 0.606(10) 1 d PD A 1
C31B C 0.9613(8) 0.6459(8) 0.1195(7) 0.044(2) Uani 0.394(10) 1 d PD A 2
C32B C 0.9620(8) 0.6280(7) 0.1735(8) 0.061(3) Uani 0.394(10) 1 d PD A 2
H32B H 0.9855 0.5985 0.1842 0.073 Uiso 0.394(10) 1 calc PR A 2
C33B C 0.9268(8) 0.6548(7) 0.2120(6) 0.080(4) Uani 0.394(10) 1 d PD A 2
H33B H 0.9269 0.6435 0.2486 0.096 Uiso 0.394(10) 1 calc PR A 2
C34B C 0.8920(9) 0.6983(8) 0.1945(6) 0.085(4) Uani 0.394(10) 1 d PD A 2
H34B H 0.8683 0.7162 0.2197 0.102 Uiso 0.394(10) 1 calc PR A 2
C35B C 0.8921(8) 0.7154(7) 0.1401(6) 0.066(3) Uani 0.394(10) 1 d PD A 2
H35B H 0.8694 0.7457 0.1297 0.079 Uiso 0.394(10) 1 calc PR A 2
C36B C 0.9252(9) 0.6883(9) 0.1002(5) 0.043(3) Uani 0.394(10) 1 d PD A 2
O3B O 0.9991(10) 0.622(3) 0.082(2) 0.029(3) Uani 0.394(10) 1 d PD A 2
O9B O 0.7618(11) 0.6117(8) 0.1854(10) 0.112(10) Uani 0.232(11) 1 d P B 3
O9A O 0.8224(8) 0.6081(9) 0.1481(9) 0.045(8) Uani 0.132(10) 1 d P C 5
O9C O 0.7176(8) 0.6018(9) 0.1474(8) 0.043(7) Uani 0.137(10) 1 d P D 4

loop_
_atom_site_aniso_label
_atom_site_aniso_U_11
_atom_site_aniso_U_22
_atom_site_aniso_U_33
_atom_site_aniso_U_23
_atom_site_aniso_U_13
_atom_site_aniso_U_12
Cu1 0.0260(2) 0.0330(3) 0.0556(3) 0.00381(19) 0.01107(19) -0.00457(16)
P2 0.0217(4) 0.0156(4) 0.0317(4) 0.0010(3) 0.0037(3) 0.0014(3)
P1 0.0208(4) 0.0187(4) 0.0361(5) 0.0062(3) 0.0074(3) 0.0015(3)
Cl2 0.0338(4) 0.0298(4) 0.0535(5) -0.0018(4) 0.0078(4) 0.0011(3)
Cl1 0.0360(5) 0.0388(5) 0.0925(8) 0.0196(5) 0.0102(5) 0.0004(4)
O4 0.0213(10) 0.0169(10) 0.0402(13) 0.0022(9) 0.0040(9) 0.0013(8)
O1 0.0291(12) 0.0211(11) 0.0383(13) 0.0067(9) 0.0107(10) 0.0003(9)
O2 0.0221(11) 0.0255(11) 0.0467(14) 0.0074(10) 0.0041(10) 0.0042(9)
N1 0.0313(14) 0.0216(13) 0.0382(15) 0.0059(11) 0.0091(12) 0.0014(11)
N2 0.0235(13) 0.0210(13) 0.0366(15) 0.0034(11) 0.0053(11) 0.0011(10)
C11 0.0311(17) 0.0236(16) 0.0397(18) 0.0079(14) 0.0150(14) 0.0006(13)
C41 0.0179(14) 0.0143(13) 0.0468(19) 0.0011(13) -0.0003(13) 0.0015(11)
C46 0.041(2) 0.0239(17) 0.050(2) -0.0066(15) -0.0053(17) 0.0108(14)
C42 0.0229(15) 0.0256(16) 0.0442(19) 0.0013(14) -0.0027(14) 0.0007(12)
C12 0.0332(18) 0.0363(19) 0.044(2) 0.0075(16) 0.0100(16) 0.0041(15)
N11 0.0298(15) 0.0310(15) 0.0540(19) 0.0005(14) 0.0157(14) -0.0042(12)
N21 0.0334(16) 0.0442(18) 0.0515(19) 0.0059(15) 0.0024(14) -0.0109(14)
C43 0.0285(17) 0.0330(19) 0.059(2) 0.0139(17) -0.0067(16) 0.0009(14)
C23 0.042(2) 0.037(2) 0.051(2) 0.0130(17) -0.0098(17) 0.0121(16)
C22 0.0299(17) 0.0321(18) 0.046(2) 0.0133(15) -0.0037(15) 0.0070(14)
C21 0.0232(16) 0.0294(17) 0.049(2) 0.0103(15) -0.0032(14) 0.0021(13)
C44 0.0311(18) 0.0187(16) 0.082(3) 0.0095(18) -0.0140(19) -0.0006(13)
C45 0.048(2) 0.0208(17) 0.080(3) -0.0120(18) -0.021(2) 0.0091(15)
C26 0.063(3) 0.045(2) 0.049(2) 0.0052(19) -0.009(2) 0.013(2)
C15 0.036(2) 0.052(2) 0.063(3) -0.006(2) 0.0251(19) -0.0065(18)
C14 0.049(2) 0.058(3) 0.050(2) -0.005(2) 0.025(2) -0.005(2)
C24 0.052(3) 0.052(3) 0.061(3) 0.005(2) -0.014(2) -0.012(2)
C13 0.049(2) 0.051(2) 0.043(2) 0.0028(18) 0.0111(18) 0.0001(19)
C25 0.046(2) 0.060(3) 0.063(3) 0.004(2) 0.001(2) -0.022(2)
C16 0.061(3) 0.111(5) 0.046(3) -0.012(3) 0.007(2) 0.002(3)
C31A 0.056(6) 0.036(3) 0.040(2) -0.0086(19) -0.004(3) 0.013(3)
C32A 0.070(8) 0.070(6) 0.043(3) -0.009(3) -0.006(5) 0.023(6)
C33A 0.115(10) 0.088(8) 0.036(3) -0.015(4) -0.002(5) 0.029(6)
C34A 0.112(10) 0.091(8) 0.052(4) -0.036(5) -0.001(6) 0.038(6)
C35A 0.084(8) 0.053(6) 0.060(3) -0.022(4) -0.008(5) 0.028(5)
C36A 0.050(8) 0.029(4) 0.050(2) -0.016(2) -0.009(3) 0.010(5)
O3A 0.033(3) 0.019(6) 0.0346(17) -0.001(4) -0.005(4) 0.008(5)
C31B 0.056(6) 0.036(3) 0.040(2) -0.0086(19) -0.004(3) 0.013(3)
C32B 0.070(8) 0.070(6) 0.043(3) -0.009(3) -0.006(5) 0.023(6)
C33B 0.115(10) 0.088(8) 0.036(3) -0.015(4) -0.002(5) 0.029(6)
C34B 0.112(10) 0.091(8) 0.052(4) -0.036(5) -0.001(6) 0.038(6)
C35B 0.084(8) 0.053(6) 0.060(3) -0.022(4) -0.008(5) 0.028(5)
C36B 0.050(8) 0.029(4) 0.050(2) -0.016(2) -0.009(3) 0.010(5)
O3B 0.033(3) 0.019(6) 0.0346(17) -0.001(4) -0.005(4) 0.008(5)
O9B 0.17(2) 0.057(11) 0.112(17) 0.019(10) -0.046(16) -0.026(12)
O9A 0.034(12) 0.045(13) 0.057(14) 0.013(10) -0.009(9) -0.018(9)
O9C 0.038(12) 0.050(13) 0.040(11) -0.002(9) -0.003(8) 0.017(9)

loop_
_atom_type_symbol
_atom_type_description
_atom_type_scat_dispersion_real
_atom_type_scat_dispersion_imag
_atom_type_scat_source
C C 0.0033 0.0016 'International Tables Vol C Tables 4.2.6.8 and 6.1.1.4'
H H 0.0000 0.0000 'International Tables Vol C Tables 4.2.6.8 and 6.1.1.4'
N N 0.0061 0.0033 'International Tables Vol C Tables 4.2.6.8 and 6.1.1.4'
O O 0.0106 0.0060 'International Tables Vol C Tables 4.2.6.8 and 6.1.1.4'
P P 0.1023 0.0942 'International Tables Vol C Tables 4.2.6.8 and 6.1.1.4'
Cl Cl 0.1484 0.1585 'International Tables Vol C Tables 4.2.6.8 and 6.1.1.4'
Cu Cu 0.3201 1.2651 'International Tables Vol C Tables 4.2.6.8 and 6.1.1.4'

loop_
_geom_angle_atom_site_label_1
_geom_angle_atom_site_label_2
_geom_angle_atom_site_label_3
_geom_angle
_geom_angle_site_symmetry_1
_geom_angle_site_symmetry_3
N11 Cu1 N21 137.07(12) . .
N11 Cu1 Cl2 98.17(9) . .
N21 Cu1 Cl2 96.03(10) . .
N11 Cu1 Cl1 97.87(10) . .
N21 Cu1 Cl1 98.24(11) . .
Cl2 Cu1 Cl1 137.74(4) . .
N2 P2 N1 120.71(14) . .
N2 P2 O4 111.81(14) . .
N1 P2 O4 106.68(13) . .
N2 P2 O3A 102.5(9) . .
N1 P2 O3A 108.0(19) . .
O4 P2 O3A 106.1(12) . .
N2 P2 O3B 105.6(15) . .
N1 P2 O3B 111(3) . .
O4 P2 O3B 99(2) . .
O3A P2 O3B 7(3) . .
N1 P1 N2 124.91(15) . 9_765
N1 P1 O1 107.68(14) . .
N2 P1 O1 103.12(13) 9_765 .
N1 P1 O2 106.61(14) . .
N2 P1 O2 109.68(14) 9_765 .
O1 P1 O2 102.68(12) . .
C41 O4 P2 119.00(18) . .
C11 O1 P1 124.0(2) . .
C21 O2 P1 122.3(2) . .
P1 N1 P2 136.9(2) . .
P1 N2 P2 139.56(18) 9_765 .
N11 C11 C12 124.7(3) . .
N11 C11 O1 114.8(3) . .
C12 C11 O1 120.3(3) . .
C42 C41 C46 123.4(3) . .
C42 C41 O4 117.4(3) . .
C46 C41 O4 119.1(3) . .
C41 C46 C45 116.2(4) . .
C41 C46 C36A 124.7(6) . .
C45 C46 C36A 118.7(6) . .
C41 C46 C36B 117.0(9) . .
C45 C46 C36B 126.1(9) . .
C36A C46 C36B 16.5(11) . .
C41 C42 C43 118.5(3) . .
C41 C42 H42 120.8 . .
C43 C42 H42 120.8 . .
C11 C12 C13 118.3(3) . .
C11 C12 H12 120.8 . .
C13 C12 H12 120.8 . .
C11 N11 C15 116.6(4) . .
C11 N11 Cu1 117.7(3) . .
C15 N11 Cu1 125.7(3) . .
C21 N21 C25 117.0(4) . .
C21 N21 Cu1 117.6(3) . .
C25 N21 Cu1 125.4(3) . .
C44 C43 C42 120.3(4) . .
C44 C43 H43 119.9 . .
C42 C43 H43 119.9 . .
C22 C23 C24 117.6(4) . .
C22 C23 C26 120.4(4) . .
C24 C23 C26 122.1(4) . .
C21 C22 C23 118.7(3) . .
C21 C22 H22 120.7 . .
C23 C22 H22 120.7 . .
N21 C21 C22 124.2(4) . .
N21 C21 O2 114.8(3) . .
C22 C21 O2 120.9(3) . .
C45 C44 C43 120.6(3) . .
C45 C44 H44 119.7 . .
C43 C44 H44 119.7 . .
C44 C45 C46 121.0(4) . .
C44 C45 H45 119.5 . .
C46 C45 H45 119.5 . .
C23 C26 H26A 109.5 . .
C23 C26 H26B 109.5 . .
H26A C26 H26B 109.5 . .
C23 C26 H26C 109.5 . .
H26A C26 H26C 109.5 . .
H26B C26 H26C 109.5 . .
N11 C15 C14 122.7(4) . .
N11 C15 H15 118.6 . .
C14 C15 H15 118.6 . .
C15 C14 C13 120.0(4) . .
C15 C14 H14 120.0 . .
C13 C14 H14 120.0 . .
C25 C24 C23 120.1(4) . .
C25 C24 H24 120.0 . .
C23 C24 H24 120.0 . .
C12 C13 C14 117.7(4) . .
C12 C13 C16 121.2(4) . .
C14 C13 C16 121.1(4) . .
N21 C25 C24 122.5(4) . .
N21 C25 H25 118.7 . .
C24 C25 H25 118.7 . .
C13 C16 H16A 109.5 . .
C13 C16 H16B 109.5 . .
H16A C16 H16B 109.5 . .
C13 C16 H16C 109.5 . .
H16A C16 H16C 109.5 . .
H16B C16 H16C 109.5 . .
C32A C31A C36A 122.4(7) . .
C32A C31A O3A 115(2) . .
C36A C31A O3A 122(2) . .
C31A C32A C33A 118.7(7) . .
C31A C32A H32A 120.7 . .
C33A C32A H32A 120.7 . .
C34A C33A C32A 120.0(7) . .
C34A C33A H33A 120.0 . .
C32A C33A H33A 120.0 . .
C33A C34A C35A 120.3(7) . .
C33A C34A H34A 119.8 . .
C35A C34A H34A 119.8 . .
C34A C35A C36A 120.7(7) . .
C34A C35A H35A 119.7 . .
C36A C35A H35A 119.7 . .
C31A C36A C35A 117.8(7) . .
C31A C36A C46 123.7(9) . .
C35A C36A C46 118.4(8) . .
C31A O3A P2 123.2(11) . .
C32B C31B C36B 123.1(10) . .
C32B C31B O3B 120(4) . .
C36B C31B O3B 117(4) . .
C31B C32B C33B 119.3(10) . .
C31B C32B H32B 120.3 . .
C33B C32B H32B 120.3 . .
C34B C33B C32B 118.9(10) . .
C34B C33B H33B 120.5 . .
C32B C33B H33B 120.5 . .
C35B C34B C33B 120.6(10) . .
C35B C34B H34B 119.7 . .
C33B C34B H34B 119.7 . .
C34B C35B C36B 121.9(10) . .
C34B C35B H35B 119.0 . .
C36B C35B H35B 119.0 . .
C31B C36B C35B 116.0(9) . .
C31B C36B C46 119.8(14) . .
C35B C36B C46 123.6(13) . .
C31B O3B P2 121.2(16) . .

loop_
_geom_bond_atom_site_label_1
_geom_bond_atom_site_label_2
_geom_bond_distance
_geom_bond_site_symmetry_2
Cu1 N11 1.993(3) .
Cu1 N21 2.006(4) .
Cu1 Cl2 2.2089(10) .
Cu1 Cl1 2.2108(11) .
P2 N2 1.559(3) .
P2 N1 1.566(3) .
P2 O4 1.581(2) .
P2 O3A 1.592(9) .
P2 O3B 1.594(12) .
P1 N1 1.550(3) .
P1 N2 1.551(3) 9_765
P1 O1 1.601(2) .
P1 O2 1.615(2) .
O4 C41 1.411(4) .
O1 C11 1.388(4) .
O2 C21 1.379(4) .
N2 P1 1.551(3) 9_765
C11 N11 1.327(4) .
C11 C12 1.368(6) .
C41 C42 1.369(5) .
C41 C46 1.381(5) .
C46 C45 1.416(5) .
C46 C36A 1.472(9) .
C46 C36B 1.510(12) .
C42 C43 1.389(5) .
C42 H42 0.9300 .
C12 C13 1.384(6) .
C12 H12 0.9300 .
N11 C15 1.348(5) .
N21 C21 1.328(5) .
N21 C25 1.346(6) .
C43 C44 1.367(6) .
C43 H43 0.9300 .
C23 C22 1.381(6) .
C23 C24 1.389(6) .
C23 C26 1.500(6) .
C22 C21 1.378(6) .
C22 H22 0.9300 .
C44 C45 1.366(7) .
C44 H44 0.9300 .
C45 H45 0.9300 .
C26 H26A 0.9600 .
C26 H26B 0.9600 .
C26 H26C 0.9600 .
C15 C14 1.358(7) .
C15 H15 0.9300 .
C14 C13 1.388(6) .
C14 H14 0.9300 .
C24 C25 1.369(7) .
C24 H24 0.9300 .
C13 C16 1.516(7) .
C25 H25 0.9300 .
C16 H16A 0.9600 .
C16 H16B 0.9600 .
C16 H16C 0.9600 .
C31A C32A 1.383(9) .
C31A C36A 1.393(9) .
C31A O3A 1.400(10) .
C32A C33A 1.399(10) .
C32A H32A 0.9300 .
C33A C34A 1.383(11) .
C33A H33A 0.9300 .
C34A C35A 1.392(11) .
C34A H34A 0.9300 .
C35A C36A 1.393(9) .
C35A H35A 0.9300 .
C31B C32B 1.379(13) .
C31B C36B 1.399(12) .
C31B O3B 1.400(14) .
C32B C33B 1.403(13) .
C32B H32B 0.9300 .
C33B C34B 1.385(14) .
C33B H33B 0.9300 .
C34B C35B 1.384(14) .
C34B H34B 0.9300 .
C35B C36B 1.401(13) .
C35B H35B 0.9300 .
